data_2232820
loop_
_publ_author_name
'Ogutu, Hezron'
'Meijboom, Reinout'

_publ_section_title
;
 <i>cis</i>-Dichloridobis[diphenyl(4-vinylphenyl)phosphane-\k<i>P</i>]platinum(II)
;
_journal_coeditor_code KP2359
_journal_issue 12
_journal_name_full 'Acta Crystallographica Section E'
_journal_page_first m1662
_journal_paper_doi 10.1107/S1600536811043789
_journal_volume 67
_journal_year 2011
_chemical_formula_iupac '[Pt Cl2 (C20 H17 P)2]'
_chemical_formula_moiety 'C40 H34 Cl2 P2 Pt'
_chemical_formula_sum 'C40 H34 Cl2 P2 Pt'
_chemical_formula_weight 842.6
_chemical_name_systematic
;
<i>cis</i>-Dichloridobis[diphenyl(4-vinylphenyl)phosphane-\k<i>P</i>]
platinum(II)
;
_space_group_IT_number 2
_symmetry_cell_setting triclinic
_symmetry_space_group_name_Hall '-P 1'
_symmetry_space_group_name_H-M 'P -1'
_atom_sites_solution_hydrogens geom
_atom_sites_solution_primary direct
_atom_sites_solution_secondary difmap
_audit_creation_method 'WinGX routine CIF_UPDATE'
_cell_angle_alpha 100.179(3)
_cell_angle_beta 97.519(3)
_cell_angle_gamma 108.465(3)
_cell_formula_units_Z 2
_cell_length_a 10.0670(5)
_cell_length_b 12.7080(7)
_cell_length_c 14.4200(7)
_cell_measurement_reflns_used 9915
_cell_measurement_temperature 173
_cell_measurement_theta_max 65.46
_cell_measurement_theta_min 3.18
_cell_volume 1687.42(16)
_computing_cell_refinement 'SAINT (Bruker, 2004)'
_computing_data_collection 'APEX2 (Bruker, 2005)'
_computing_data_reduction 'SAINT (Bruker, 2004)'
_computing_molecular_graphics 'SHELXTL (Sheldrick, 2008)'
_computing_publication_material 'SHELXTL (Sheldrick, 2008)'
_computing_structure_refinement 'SHELXL97 (Sheldrick, 2008)'
_computing_structure_solution 'SHELXS97 (Sheldrick, 2008)'
_diffrn_ambient_temperature 173
_diffrn_measured_fraction_theta_full 0.963
_diffrn_measured_fraction_theta_max 0.963
_diffrn_measurement_device_type 'Bruker APEXII CCD'
_diffrn_measurement_method '\f and \w scans'
_diffrn_radiation_monochromator graphite
_diffrn_radiation_type CuK\a
_diffrn_radiation_wavelength 1.54184
_diffrn_reflns_av_R_equivalents 0.0658
_diffrn_reflns_limit_h_max 9
_diffrn_reflns_limit_h_min -11
_diffrn_reflns_limit_k_max 15
_diffrn_reflns_limit_k_min -14
_diffrn_reflns_limit_l_max 16
_diffrn_reflns_limit_l_min -16
_diffrn_reflns_number 33523
_diffrn_reflns_theta_full 66.04
_diffrn_reflns_theta_max 66.04
_diffrn_reflns_theta_min 3.18
_diffrn_standards_decay_% 0
_diffrn_standards_interval_count 0
_diffrn_standards_interval_time 0
_diffrn_standards_number 0
_exptl_absorpt_coefficient_mu 10.342
_exptl_absorpt_correction_T_max 0.596
_exptl_absorpt_correction_T_min 0.565
_exptl_absorpt_correction_type multi-scan
_exptl_absorpt_process_details '(SADABS; Bruker; 2004)'
_exptl_crystal_colour colourless
_exptl_crystal_density_diffrn 1.658
_exptl_crystal_density_method 'not measured'
_exptl_crystal_description rectagular
_exptl_crystal_F_000 832
_exptl_crystal_size_max 0.09
_exptl_crystal_size_mid 0.05
_exptl_crystal_size_min 0.05
_refine_diff_density_max 1.195
_refine_diff_density_min -0.654
_refine_ls_extinction_method none
_refine_ls_goodness_of_fit_ref 1.077
_refine_ls_hydrogen_treatment constr
_refine_ls_matrix_type full
_refine_ls_number_parameters 406
_refine_ls_number_reflns 5650
_refine_ls_number_restraints 0
_refine_ls_restrained_S_all 1.077
_refine_ls_R_factor_all 0.0342
_refine_ls_R_factor_gt 0.027
_refine_ls_shift/su_max 0.001
_refine_ls_shift/su_mean 0
_refine_ls_structure_factor_coef Fsqd
_refine_ls_weighting_details 'calc w = 1/[\s^2^(Fo^2^)+(0.0347P)^2^+0.0000P] where P=(Fo^2^+2Fc^2^)/3'
_refine_ls_weighting_scheme calc
_refine_ls_wR_factor_ref 0.0645
_reflns_number_gt 5076
_reflns_number_total 5650
_reflns_threshold_expression I>2\s(I)
_cod_data_source_file kp2359.cif
_cod_data_source_block I
_cod_original_cell_volume 1687.42(15)
_cod_database_code 2232820
_cod_database_fobs_code 2232820

loop_
_symmetry_equiv_pos_as_xyz
'x, y, z'
'-x, -y, -z'

loop_
_atom_site_type_symbol
_atom_site_label
_atom_site_fract_x
_atom_site_fract_y
_atom_site_fract_z
_atom_site_U_iso_or_equiv
_atom_site_adp_type
_atom_site_calc_flag
_atom_site_refinement_flags
_atom_site_occupancy
Pt Pt1 0.479071(15) 0.400360(13) 0.732175(11) 0.01954(7) Uani d . 1
Cl Cl2 0.42103(10) 0.54124(8) 0.82770(7) 0.0267(2) Uani d . 1
P P1 0.70052(10) 0.46884(8) 0.82343(7) 0.0208(2) Uani d . 1
Cl Cl1 0.25050(9) 0.34413(8) 0.63416(7) 0.0264(2) Uani d . 1
P P2 0.50511(10) 0.24668(8) 0.64094(7) 0.0206(2) Uani d . 1
C C20 0.7955(4) 0.5146(3) 0.6588(3) 0.0260(9) Uani d . 1
H H20 0.6989 0.4949 0.633 0.031 Uiso calc R 1
C C19 0.8965(4) 0.5507(3) 0.6033(3) 0.0299(10) Uani d . 1
H H19 0.8677 0.558 0.5415 0.036 Uiso calc R 1
C C8 0.6325(5) 0.0769(4) 1.1108(4) 0.0475(13) Uani d . 1
H H8A 0.5405 0.0761 1.0908 0.057 Uiso calc R 1
H H8B 0.6483 0.0306 1.151 0.057 Uiso calc R 1
C C26 0.2685(4) 0.0511(3) 0.5411(3) 0.0249(9) Uani d . 1
H H26 0.3027 0.0614 0.4853 0.03 Uiso calc R 1
C C38 0.5641(4) 0.2698(4) 0.3332(3) 0.0308(10) Uani d . 1
H H38 0.5772 0.2752 0.2714 0.037 Uiso calc R 1
C C5 0.8494(4) 0.2706(3) 0.9791(3) 0.0290(9) Uani d . 1
H H5 0.932 0.2536 0.9934 0.035 Uiso calc R 1
C C1 0.7243(4) 0.3699(3) 0.8967(3) 0.0232(9) Uani d . 1
C C3 0.6105(4) 0.2494(3) 0.9965(3) 0.0285(9) Uani d . 1
H H3 0.5316 0.219 1.0231 0.034 Uiso calc R 1
C C2 0.6046(4) 0.3212(3) 0.9359(3) 0.0270(9) Uani d . 1
H H2 0.5216 0.3375 0.9209 0.032 Uiso calc R 1
C C31 0.7325(5) 0.0723(4) 0.7643(3) 0.0349(10) Uani d . 1
H H31 0.7139 0.0134 0.7963 0.042 Uiso calc R 1
C C29 0.6489(4) 0.1963(3) 0.6840(3) 0.0213(8) Uani d . 1
C C9 0.7452(4) 0.6041(3) 0.9114(3) 0.0232(9) Uani d . 1
C C16 0.9833(4) 0.5385(3) 0.7908(3) 0.0300(10) Uani d . 1
H H16 1.0135 0.5378 0.8544 0.036 Uiso calc R 1
C C21 0.3435(4) 0.1247(3) 0.6294(3) 0.0212(8) Uani d . 1
C C4 0.7321(4) 0.2213(4) 1.0186(3) 0.0292(9) Uani d . 1
C C18 1.0386(5) 0.5756(4) 0.6399(3) 0.0357(11) Uani d . 1
H H18 1.1058 0.5962 0.6017 0.043 Uiso calc R 1
C C11 0.7848(4) 0.7147(4) 1.0721(3) 0.0321(10) Uani d . 1
H H11 0.7909 0.7191 1.1376 0.039 Uiso calc R 1
C C35 0.5259(4) 0.2551(3) 0.5190(3) 0.0232(8) Uani d . 1
C C40 0.4941(4) 0.3385(3) 0.4785(3) 0.0241(9) Uani d . 1
H H40 0.4598 0.3895 0.5135 0.029 Uiso calc R 1
C C6 0.8463(4) 0.3438(3) 0.9193(3) 0.0264(9) Uani d . 1
H H6 0.9263 0.3756 0.8943 0.032 Uiso calc R 1
C C25 0.1439(4) -0.0369(3) 0.5366(3) 0.0255(9) Uani d . 1
H H25 0.0948 -0.085 0.4772 0.031 Uiso calc R 1
C C17 1.0824(4) 0.5701(4) 0.7338(3) 0.0356(11) Uani d . 1
H H17 1.179 0.5877 0.7584 0.043 Uiso calc R 1
C C15 0.8377(4) 0.5078(3) 0.7529(3) 0.0244(9) Uani d . 1
C C24 0.0888(4) -0.0562(3) 0.6182(3) 0.0258(9) Uani d . 1
C C34 0.7866(4) 0.2447(3) 0.6668(3) 0.0252(9) Uani d . 1
H H34 0.8051 0.302 0.6331 0.03 Uiso calc R 1
C C23 0.1657(4) 0.0167(3) 0.7063(3) 0.0246(9) Uani d . 1
H H23 0.1329 0.0048 0.7623 0.029 Uiso calc R 1
C C33 0.8950(4) 0.2073(4) 0.6999(3) 0.0299(10) Uani d . 1
H H33 0.9866 0.2405 0.6893 0.036 Uiso calc R 1
C C13 0.7992(5) 0.8069(4) 0.9414(3) 0.0368(11) Uani d . 1
H H13 0.8147 0.873 0.9187 0.044 Uiso calc R 1
C C39 0.5136(4) 0.3451(4) 0.3863(3) 0.0302(10) Uani d . 1
H H39 0.4926 0.4009 0.3597 0.036 Uiso calc R 1
C C30 0.6241(4) 0.1105(3) 0.7333(3) 0.0261(9) Uani d . 1
H H30 0.5335 0.078 0.7457 0.031 Uiso calc R 1
C C32 0.8679(4) 0.1212(4) 0.7482(3) 0.0317(10) Uani d . 1
H H32 0.9408 0.096 0.77 0.038 Uiso calc R 1
C C7 0.7408(5) 0.1439(4) 1.0819(3) 0.0397(11) Uani d . 1
H H7 0.8309 0.1419 1.1037 0.048 Uiso calc R 1
C C14 0.7678(4) 0.7031(4) 0.8781(3) 0.0315(10) Uani d . 1
H H14 0.7618 0.6996 0.8127 0.038 Uiso calc R 1
C C37 0.5949(4) 0.1867(4) 0.3722(3) 0.0316(10) Uani d . 1
H H37 0.628 0.1355 0.3364 0.038 Uiso calc R 1
C C22 0.2897(4) 0.1063(3) 0.7116(3) 0.0232(8) Uani d . 1
H H22 0.3381 0.155 0.771 0.028 Uiso calc R 1
C C10 0.7534(4) 0.6105(4) 1.0099(3) 0.0277(9) Uani d . 1
H H10 0.7377 0.5448 1.0333 0.033 Uiso calc R 1
C C28 -0.1179(5) -0.1685(4) 0.6776(4) 0.0447(12) Uani d . 1
H H28A -0.0816 -0.1236 0.7397 0.054 Uiso calc R 1
H H28B -0.2045 -0.2289 0.664 0.054 Uiso calc R 1
C C12 0.8073(4) 0.8125(4) 1.0382(3) 0.0343(10) Uani d . 1
H H12 0.8281 0.8823 1.0809 0.041 Uiso calc R 1
C C36 0.5768(4) 0.1795(3) 0.4645(3) 0.0273(9) Uani d . 1
H H36 0.5987 0.1238 0.4907 0.033 Uiso calc R 1
C C27 -0.0474(4) -0.1469(4) 0.6092(3) 0.0343(10) Uani d . 1
H H27 -0.0884 -0.1944 0.5483 0.041 Uiso calc R 1

loop_
_atom_site_aniso_label
_atom_site_aniso_U_11
_atom_site_aniso_U_22
_atom_site_aniso_U_33
_atom_site_aniso_U_12
_atom_site_aniso_U_13
_atom_site_aniso_U_23
Pt1 0.01963(9) 0.02256(10) 0.01699(10) 0.00948(7) 0.00360(7) 0.00210(7)
Cl2 0.0297(5) 0.0311(5) 0.0222(5) 0.0169(4) 0.0065(4) 0.0010(4)
P1 0.0201(4) 0.0247(5) 0.0165(5) 0.0091(4) 0.0020(4) 0.0015(4)
Cl1 0.0208(4) 0.0294(5) 0.0276(5) 0.0102(4) 0.0007(4) 0.0031(4)
P2 0.0225(5) 0.0211(5) 0.0181(5) 0.0093(4) 0.0037(4) 0.0011(4)
C20 0.0250(19) 0.023(2) 0.027(2) 0.0070(17) 0.0048(18) 0.0009(18)
C19 0.036(2) 0.026(2) 0.025(2) 0.0087(19) 0.0090(19) 0.0021(19)
C8 0.050(3) 0.052(3) 0.050(3) 0.021(2) 0.010(3) 0.029(3)
C26 0.027(2) 0.028(2) 0.022(2) 0.0146(18) 0.0067(18) 0.0024(18)
C38 0.034(2) 0.039(3) 0.016(2) 0.008(2) 0.0080(18) 0.006(2)
C5 0.029(2) 0.033(2) 0.025(2) 0.0157(19) -0.0003(18) 0.003(2)
C1 0.026(2) 0.024(2) 0.016(2) 0.0093(17) 0.0018(16) -0.0026(17)
C3 0.032(2) 0.032(2) 0.021(2) 0.0113(19) 0.0079(18) 0.0022(19)
C2 0.025(2) 0.030(2) 0.024(2) 0.0123(18) 0.0006(17) 0.0016(19)
C31 0.040(2) 0.027(2) 0.036(3) 0.014(2) -0.001(2) 0.006(2)
C29 0.0272(19) 0.018(2) 0.016(2) 0.0106(16) 0.0004(16) -0.0040(17)
C9 0.0195(18) 0.029(2) 0.018(2) 0.0095(16) -0.0017(16) -0.0015(18)
C16 0.027(2) 0.032(2) 0.028(2) 0.0097(18) 0.0002(18) 0.003(2)
C21 0.0203(18) 0.023(2) 0.022(2) 0.0113(16) 0.0028(17) 0.0042(18)
C4 0.036(2) 0.029(2) 0.022(2) 0.0126(19) 0.0046(19) 0.0049(19)
C18 0.033(2) 0.034(3) 0.040(3) 0.009(2) 0.019(2) 0.005(2)
C11 0.027(2) 0.043(3) 0.024(2) 0.0144(19) 0.0074(18) -0.002(2)
C35 0.0212(18) 0.026(2) 0.021(2) 0.0077(16) 0.0035(16) 0.0033(18)
C40 0.0248(19) 0.022(2) 0.023(2) 0.0076(17) 0.0057(17) -0.0002(18)
C6 0.025(2) 0.029(2) 0.022(2) 0.0092(17) 0.0030(17) -0.0005(19)
C25 0.030(2) 0.024(2) 0.020(2) 0.0118(18) 0.0016(17) -0.0018(18)
C17 0.024(2) 0.038(3) 0.046(3) 0.0110(19) 0.010(2) 0.009(2)
C15 0.027(2) 0.023(2) 0.023(2) 0.0104(17) 0.0060(17) 0.0011(18)
C24 0.030(2) 0.021(2) 0.028(2) 0.0126(17) 0.0046(18) 0.0049(19)
C34 0.029(2) 0.026(2) 0.020(2) 0.0124(17) 0.0042(17) -0.0017(18)
C23 0.027(2) 0.026(2) 0.022(2) 0.0110(17) 0.0058(17) 0.0049(18)
C33 0.0217(19) 0.037(3) 0.025(2) 0.0105(18) 0.0030(18) -0.008(2)
C13 0.044(3) 0.028(2) 0.037(3) 0.015(2) 0.004(2) 0.002(2)
C39 0.032(2) 0.030(2) 0.031(2) 0.0119(19) 0.0059(19) 0.009(2)
C30 0.025(2) 0.026(2) 0.025(2) 0.0103(17) 0.0037(18) 0.0012(19)
C32 0.029(2) 0.032(2) 0.033(2) 0.0168(19) -0.0010(19) -0.002(2)
C7 0.039(2) 0.044(3) 0.038(3) 0.017(2) 0.003(2) 0.013(2)
C14 0.037(2) 0.032(2) 0.023(2) 0.0128(19) 0.0046(19) 0.002(2)
C37 0.033(2) 0.036(3) 0.024(2) 0.0118(19) 0.0082(19) 0.001(2)
C22 0.029(2) 0.023(2) 0.017(2) 0.0108(17) 0.0021(17) 0.0009(17)
C10 0.0238(19) 0.032(2) 0.025(2) 0.0108(18) 0.0047(18) 0.0007(19)
C28 0.043(3) 0.037(3) 0.043(3) -0.001(2) 0.009(2) 0.008(2)
C12 0.033(2) 0.033(3) 0.029(3) 0.0117(19) 0.003(2) -0.010(2)
C36 0.027(2) 0.029(2) 0.025(2) 0.0104(18) 0.0046(18) 0.0011(19)
C27 0.035(2) 0.029(2) 0.029(2) 0.0055(19) -0.001(2) 0.001(2)

loop_
_atom_type_symbol
_atom_type_description
_atom_type_scat_dispersion_real
_atom_type_scat_dispersion_imag
_atom_type_scat_source
C C 0.0181 0.0091 'International Tables Vol C Tables 4.2.6.8 and 6.1.1.4'
H H 0 0 'International Tables Vol C Tables 4.2.6.8 and 6.1.1.4'
P P 0.2955 0.4335 'International Tables Vol C Tables 4.2.6.8 and 6.1.1.4'
Cl Cl 0.3639 0.7018 'International Tables Vol C Tables 4.2.6.8 and 6.1.1.4'
Pt Pt -4.5932 6.9264 'International Tables Vol C Tables 4.2.6.8 and 6.1.1.4'

loop_
_geom_angle_atom_site_label_1
_geom_angle_atom_site_label_2
_geom_angle_atom_site_label_3
_geom_angle
P1 Pt1 P2 96.14(3)
P1 Pt1 Cl2 89.61(3)
P2 Pt1 Cl2 171.93(3)
P1 Pt1 Cl1 175.16(3)
P2 Pt1 Cl1 86.92(3)
Cl2 Pt1 Cl1 87.72(3)
C15 P1 C1 113.60(18)
C15 P1 C9 100.60(18)
C1 P1 C9 103.91(18)
C15 P1 Pt1 112.17(13)
C1 P1 Pt1 110.37(13)
C9 P1 Pt1 115.71(12)
C35 P2 C21 105.89(17)
C35 P2 C29 103.14(17)
C21 P2 C29 103.27(17)
C35 P2 Pt1 115.90(13)
C21 P2 Pt1 107.66(12)
C29 P2 Pt1 119.57(12)
C19 C20 C15 120.6(4)
C19 C20 H20 119.7
C15 C20 H20 119.7
C18 C19 C20 119.8(4)
C18 C19 H19 120.1
C20 C19 H19 120.1
C7 C8 H8A 120
C7 C8 H8B 120
H8A C8 H8B 120
C25 C26 C21 119.9(4)
C25 C26 H26 120.1
C21 C26 H26 120.1
C37 C38 C39 119.9(4)
C37 C38 H38 120.1
C39 C38 H38 120.1
C6 C5 C4 121.8(4)
C6 C5 H5 119.1
C4 C5 H5 119.1
C6 C1 C2 119.0(4)
C6 C1 P1 127.0(3)
C2 C1 P1 113.9(3)
C2 C3 C4 121.4(4)
C2 C3 H3 119.3
C4 C3 H3 119.3
C3 C2 C1 120.0(4)
C3 C2 H2 120
C1 C2 H2 120
C32 C31 C30 120.3(4)
C32 C31 H31 119.8
C30 C31 H31 119.8
C30 C29 C34 118.7(4)
C30 C29 P2 121.1(3)
C34 C29 P2 120.2(3)
C14 C9 C10 119.2(4)
C14 C9 P1 118.4(3)
C10 C9 P1 122.4(3)
C17 C16 C15 120.0(4)
C17 C16 H16 120
C15 C16 H16 120
C22 C21 C26 118.6(3)
C22 C21 P2 118.7(3)
C26 C21 P2 122.7(3)
C5 C4 C3 117.7(4)
C5 C4 C7 119.8(4)
C3 C4 C7 122.6(4)
C19 C18 C17 120.2(4)
C19 C18 H18 119.9
C17 C18 H18 119.9
C12 C11 C10 120.8(4)
C12 C11 H11 119.6
C10 C11 H11 119.6
C40 C35 C36 118.7(4)
C40 C35 P2 120.7(3)
C36 C35 P2 120.5(3)
C39 C40 C35 119.9(4)
C39 C40 H40 120.1
C35 C40 H40 120.1
C5 C6 C1 120.1(4)
C5 C6 H6 119.9
C1 C6 H6 119.9
C26 C25 C24 122.1(4)
C26 C25 H25 118.9
C24 C25 H25 118.9
C16 C17 C18 120.4(4)
C16 C17 H17 119.8
C18 C17 H17 119.8
C20 C15 C16 118.9(4)
C20 C15 P1 118.0(3)
C16 C15 P1 122.9(3)
C25 C24 C23 117.5(4)
C25 C24 C27 120.0(4)
C23 C24 C27 122.4(4)
C33 C34 C29 120.1(4)
C33 C34 H34 119.9
C29 C34 H34 119.9
C22 C23 C24 121.0(4)
C22 C23 H23 119.5
C24 C23 H23 119.5
C32 C33 C34 120.3(4)
C32 C33 H33 119.8
C34 C33 H33 119.8
C12 C13 C14 119.9(4)
C12 C13 H13 120
C14 C13 H13 120
C38 C39 C40 120.8(4)
C38 C39 H39 119.6
C40 C39 H39 119.6
C29 C30 C31 120.7(4)
C29 C30 H30 119.7
C31 C30 H30 119.7
C33 C32 C31 119.9(4)
C33 C32 H32 120.1
C31 C32 H32 120.1
C8 C7 C4 126.0(4)
C8 C7 H7 117
C4 C7 H7 117
C13 C14 C9 120.5(4)
C13 C14 H14 119.7
C9 C14 H14 119.7
C38 C37 C36 120.0(4)
C38 C37 H37 120
C36 C37 H37 120
C23 C22 C21 120.9(4)
C23 C22 H22 119.5
C21 C22 H22 119.5
C11 C10 C9 119.6(4)
C11 C10 H10 120.2
C9 C10 H10 120.2
C27 C28 H28A 120
C27 C28 H28B 120
H28A C28 H28B 120
C13 C12 C11 120.1(4)
C13 C12 H12 120
C11 C12 H12 120
C37 C36 C35 120.8(4)
C37 C36 H36 119.6
C35 C36 H36 119.6
C28 C27 C24 126.9(4)
C28 C27 H27 116.6
C24 C27 H27 116.6

loop_
_geom_bond_atom_site_label_1
_geom_bond_atom_site_label_2
_geom_bond_distance
_geom_bond_publ_flag
Pt1 P1 2.2489(9) y
Pt1 P2 2.2627(9) y
Pt1 Cl2 2.3336(9) y
Pt1 Cl1 2.3566(9) y
P1 C15 1.817(4) ?
P1 C1 1.829(4) ?
P1 C9 1.832(4) ?
P2 C35 1.815(4) ?
P2 C21 1.822(4) ?
P2 C29 1.840(4) ?
C20 C19 1.390(5) ?
C20 C15 1.394(6) ?
C20 H20 0.93 ?
C19 C18 1.372(6) ?
C19 H19 0.93 ?
C8 C7 1.320(6) ?
C8 H8A 0.93 ?
C8 H8B 0.93 ?
C26 C25 1.376(5) ?
C26 C21 1.396(5) ?
C26 H26 0.93 ?
C38 C37 1.378(6) ?
C38 C39 1.382(6) ?
C38 H38 0.93 ?
C5 C6 1.380(6) ?
C5 C4 1.394(6) ?
C5 H5 0.93 ?
C1 C6 1.385(5) ?
C1 C2 1.409(5) ?
C3 C2 1.380(6) ?
C3 C4 1.394(6) ?
C3 H3 0.93 ?
C2 H2 0.93 ?
C31 C32 1.376(6) ?
C31 C30 1.382(6) ?
C31 H31 0.93 ?
C29 C30 1.380(5) ?
C29 C34 1.402(5) ?
C9 C14 1.388(6) ?
C9 C10 1.399(5) ?
C16 C17 1.382(6) ?
C16 C15 1.397(5) ?
C16 H16 0.93 ?
C21 C22 1.392(5) ?
C4 C7 1.470(6) ?
C18 C17 1.389(6) ?
C18 H18 0.93 ?
C11 C12 1.378(6) ?
C11 C10 1.378(6) ?
C11 H11 0.93 ?
C35 C40 1.397(6) ?
C35 C36 1.398(5) ?
C40 C39 1.383(5) ?
C40 H40 0.93 ?
C6 H6 0.93 ?
C25 C24 1.392(5) ?
C25 H25 0.93 ?
C17 H17 0.93 ?
C24 C23 1.394(6) ?
C24 C27 1.457(6) ?
C34 C33 1.385(6) ?
C34 H34 0.93 ?
C23 C22 1.380(5) ?
C23 H23 0.93 ?
C33 C32 1.373(6) ?
C33 H33 0.93 ?
C13 C12 1.375(6) ?
C13 C14 1.382(6) ?
C13 H13 0.93 ?
C39 H39 0.93 ?
C30 H30 0.93 ?
C32 H32 0.93 ?
C7 H7 0.93 ?
C14 H14 0.93 ?
C37 C36 1.381(6) ?
C37 H37 0.93 ?
C22 H22 0.93 ?
C10 H10 0.93 ?
C28 C27 1.307(6) ?
C28 H28A 0.93 ?
C28 H28B 0.93 ?
C12 H12 0.93 ?
C36 H36 0.93 ?
C27 H27 0.93 ?

loop_
_geom_torsion_atom_site_label_1
_geom_torsion_atom_site_label_2
_geom_torsion_atom_site_label_3
_geom_torsion_atom_site_label_4
_geom_torsion
P2 Pt1 P1 C15 62.46(14)
Cl2 Pt1 P1 C15 -123.21(14)
P2 Pt1 P1 C1 -65.31(13)
Cl2 Pt1 P1 C1 109.02(13)
P2 Pt1 P1 C9 177.08(15)
Cl2 Pt1 P1 C9 -8.59(15)
P1 Pt1 P2 C35 -105.47(14)
Cl1 Pt1 P2 C35 70.77(14)
P1 Pt1 P2 C21 136.24(13)
Cl1 Pt1 P2 C21 -47.53(13)
P1 Pt1 P2 C29 19.01(15)
Cl1 Pt1 P2 C29 -164.76(15)
C15 C20 C19 C18 2.6(6)
C15 P1 C1 C6 15.3(4)
C9 P1 C1 C6 -93.1(4)
Pt1 P1 C1 C6 142.2(3)
C15 P1 C1 C2 -167.6(3)
C9 P1 C1 C2 84.0(3)
Pt1 P1 C1 C2 -40.7(3)
C4 C3 C2 C1 -1.5(6)
C6 C1 C2 C3 0.5(6)
P1 C1 C2 C3 -176.8(3)
C35 P2 C29 C30 -134.8(3)
C21 P2 C29 C30 -24.7(3)
Pt1 P2 C29 C30 94.8(3)
C35 P2 C29 C34 44.9(3)
C21 P2 C29 C34 155.0(3)
Pt1 P2 C29 C34 -85.5(3)
C15 P1 C9 C14 48.5(3)
C1 P1 C9 C14 166.3(3)
Pt1 P1 C9 C14 -72.6(3)
C15 P1 C9 C10 -133.3(3)
C1 P1 C9 C10 -15.5(4)
Pt1 P1 C9 C10 105.7(3)
C25 C26 C21 C22 0.4(6)
C25 C26 C21 P2 -177.3(3)
C35 P2 C21 C22 -171.5(3)
C29 P2 C21 C22 80.5(3)
Pt1 P2 C21 C22 -46.9(3)
C35 P2 C21 C26 6.2(4)
C29 P2 C21 C26 -101.8(3)
Pt1 P2 C21 C26 130.8(3)
C6 C5 C4 C3 -0.6(6)
C6 C5 C4 C7 -179.9(4)
C2 C3 C4 C5 1.5(6)
C2 C3 C4 C7 -179.2(4)
C20 C19 C18 C17 -3.1(6)
C21 P2 C35 C40 104.9(3)
C29 P2 C35 C40 -147.0(3)
Pt1 P2 C35 C40 -14.4(4)
C21 P2 C35 C36 -76.4(3)
C29 P2 C35 C36 31.8(4)
Pt1 P2 C35 C36 164.4(3)
C36 C35 C40 C39 -0.2(6)
P2 C35 C40 C39 178.6(3)
C4 C5 C6 C1 -0.3(6)
C2 C1 C6 C5 0.3(6)
P1 C1 C6 C5 177.3(3)
C21 C26 C25 C24 -0.3(6)
C15 C16 C17 C18 2.5(6)
C19 C18 C17 C16 0.6(7)
C19 C20 C15 C16 0.4(6)
C19 C20 C15 P1 176.1(3)
C17 C16 C15 C20 -3.0(6)
C17 C16 C15 P1 -178.3(3)
C1 P1 C15 C20 139.0(3)
C9 P1 C15 C20 -110.6(3)
Pt1 P1 C15 C20 13.0(3)
C1 P1 C15 C16 -45.6(4)
C9 P1 C15 C16 64.8(4)
Pt1 P1 C15 C16 -171.6(3)
C26 C25 C24 C23 -0.7(6)
C26 C25 C24 C27 176.9(4)
C30 C29 C34 C33 -0.8(6)
P2 C29 C34 C33 179.5(3)
C25 C24 C23 C22 1.7(6)
C27 C24 C23 C22 -175.9(4)
C29 C34 C33 C32 1.2(6)
C37 C38 C39 C40 0.2(6)
C35 C40 C39 C38 0.2(6)
C34 C29 C30 C31 -0.5(6)
P2 C29 C30 C31 179.2(3)
C32 C31 C30 C29 1.3(6)
C34 C33 C32 C31 -0.3(6)
C30 C31 C32 C33 -0.9(6)
C5 C4 C7 C8 -167.7(5)
C3 C4 C7 C8 13.0(7)
C12 C13 C14 C9 -0.4(6)
C10 C9 C14 C13 0.5(6)
P1 C9 C14 C13 178.8(3)
C39 C38 C37 C36 -0.6(6)
C24 C23 C22 C21 -1.6(6)
C26 C21 C22 C23 0.6(5)
P2 C21 C22 C23 178.4(3)
C12 C11 C10 C9 0.4(6)
C14 C9 C10 C11 -0.5(6)
P1 C9 C10 C11 -178.8(3)
C14 C13 C12 C11 0.2(6)
C10 C11 C12 C13 -0.3(6)
C38 C37 C36 C35 0.6(6)
C40 C35 C36 C37 -0.2(6)
P2 C35 C36 C37 -179.0(3)
C25 C24 C27 C28 -173.6(5)
C23 C24 C27 C28 3.9(7)
